data_1517818
loop_
_publ_author_name
'Antolak, Stephanie A.'
'Yao, Zhong-Ke'
'Richoux, Gary M.'
'Slebodnick, Carla'
'Carlier, Paul R.'

_publ_section_title
;
 Enantioselective Deprotonative Ring Contraction of
 N1-Methyl-N4-Boc-benzo[e][1,4]diazepine-2,5-diones.
;
_journal_issue 19
_journal_name_full 'Organic letters'
_journal_page_first 5204
_journal_page_last 5207
_journal_paper_doi 10.1021/ol502586n
_journal_volume 16
_journal_year 2014
_chemical_absolute_configuration ad
_chemical_formula_moiety 'C22 H30 N2 O6'
_chemical_formula_sum 'C22 H30 N2 O6'
_chemical_formula_weight 418.48
_space_group_crystal_system orthorhombic
_space_group_IT_number 19
_space_group_name_Hall 'P 2ac 2ab'
_space_group_name_H-M_alt 'P 21 21 21'
_symmetry_space_group_name_Hall 'P 2ac 2ab'
_symmetry_space_group_name_H-M 'P 21 21 21'
_atom_sites_solution_hydrogens geom
_atom_sites_solution_primary direct
_audit_creation_date 2014-08-18
_audit_creation_method
;
Olex2 1.2
(compiled 2014.07.22 svn.r2960 for OlexSys, GUI svn.r4862)
;
_cell_angle_alpha 90
_cell_angle_beta 90
_cell_angle_gamma 90
_cell_formula_units_Z 4
_cell_length_a 9.05087(7)
_cell_length_b 13.52501(11)
_cell_length_c 18.54998(14)
_cell_measurement_reflns_used 22069
_cell_measurement_temperature 100(1)
_cell_measurement_theta_max 75.6752
_cell_measurement_theta_min 3.2649
_cell_volume 2270.76(3)
_computing_cell_refinement
;
CrysAlisPro, Agilent Technologies,
Version 1.171.35.21 (release 20-01-2012 CrysAlis171 .NET)
(compiled Jan 23 2012,18:06:46)
;
_computing_data_collection
;
CrysAlisPro, Agilent Technologies,
Version 1.171.35.21 (release 20-01-2012 CrysAlis171 .NET)
(compiled Jan 23 2012,18:06:46)
;
_computing_data_reduction
;
CrysAlisPro, Agilent Technologies,
Version 1.171.35.21 (release 20-01-2012 CrysAlis171 .NET)
(compiled Jan 23 2012,18:06:46)
;
_computing_molecular_graphics 'Olex2 (Dolomanov et al., 2009)'
_computing_publication_material 'Olex2 (Dolomanov et al., 2009)'
_computing_structure_refinement 'ShelXL (Sheldrick, 2008)'
_computing_structure_solution 'ShelXS (Sheldrick, 2008)'
_diffrn_ambient_temperature 100(1)
_diffrn_detector_area_resol_mean 8.3174
_diffrn_measured_fraction_theta_full 0.998
_diffrn_measured_fraction_theta_max 0.995
_diffrn_measurement_details
;
  1 omega  -67.00   24.00   1.0000    1.5000
omega____ theta____ kappa____ phi______ frames
    -      -44.4841   37.0000   60.0000 91

  2 omega -110.00  -45.00   1.0000    1.5000
omega____ theta____ kappa____ phi______ frames
    -      -44.4841  -57.0000    0.0000 65

  3 omega  -81.00  -20.00   1.0000    1.5000
omega____ theta____ kappa____ phi______ frames
    -      -44.4841  -57.0000   60.0000 61

  4 omega -114.00  -44.00   1.0000    1.5000
omega____ theta____ kappa____ phi______ frames
    -      -44.4841  -37.0000 -120.0000 70

  5 omega   15.00   41.00   1.0000    1.5000
omega____ theta____ kappa____ phi______ frames
    -       44.4841   77.0000   90.0000 26

  6 omega   89.00  115.00   1.0000    1.5000
omega____ theta____ kappa____ phi______ frames
    -       44.4841   77.0000   90.0000 26

  7 omega  -86.00  -60.00   1.0000    3.0000
omega____ theta____ kappa____ phi______ frames
    -      -90.0000  -77.0000   60.0000 26

  8 omega  -88.00  -62.00   1.0000    3.0000
omega____ theta____ kappa____ phi______ frames
    -      -90.0000  -69.0000   64.0000 26

  9 omega  -86.00  -60.00   1.0000    3.0000
omega____ theta____ kappa____ phi______ frames
    -      -90.0000  -77.0000   90.0000 26

 10 omega  -88.00  -63.00   1.0000    3.0000
omega____ theta____ kappa____ phi______ frames
    -      -90.0000  -65.0000    5.0000 25

 11 omega  -88.00  -62.00   1.0000    3.0000
omega____ theta____ kappa____ phi______ frames
    -      -90.0000  -69.0000   31.0000 26

 12 omega -109.00  -67.00   1.0000    3.0000
omega____ theta____ kappa____ phi______ frames
    -      -90.0000  -61.0000   30.0000 42

 13 omega  -92.00  -67.00   1.0000    3.0000
omega____ theta____ kappa____ phi______ frames
    -      -90.0000  -61.0000   90.0000 25

 14 omega  -87.00  -62.00   1.0000    3.0000
omega____ theta____ kappa____ phi______ frames
    -      -90.0000  -70.0000   20.0000 25

 15 omega  -99.00  -61.00   1.0000    3.0000
omega____ theta____ kappa____ phi______ frames
    -      -90.0000  -77.0000    0.0000 38

 16 omega   35.00   68.00   1.0000    3.0000
omega____ theta____ kappa____ phi______ frames
    -      107.0000  -30.0000   90.0000 33

 17 omega   59.00  121.00   1.0000    3.0000
omega____ theta____ kappa____ phi______ frames
    -      107.0000 -125.0000  150.0000 62

 18 omega   48.00   74.00   1.0000    3.0000
omega____ theta____ kappa____ phi______ frames
    -      107.0000  -45.0000 -120.0000 26

 19 omega  115.00  152.00   1.0000    3.0000
omega____ theta____ kappa____ phi______ frames
    -      107.0000   77.0000  -30.0000 37

 20 omega  124.00  176.00   1.0000    3.0000
omega____ theta____ kappa____ phi______ frames
    -      107.0000   77.0000   30.0000 52

 21 omega   77.00  102.00   1.0000    3.0000
omega____ theta____ kappa____ phi______ frames
    -      107.0000   77.0000   30.0000 25

 22 omega   51.00   76.00   1.0000    3.0000
omega____ theta____ kappa____ phi______ frames
    -      107.0000  -45.0000   30.0000 25

 23 omega   99.00  167.00   1.0000    3.0000
omega____ theta____ kappa____ phi______ frames
    -      107.0000   45.0000  150.0000 68

 24 omega   82.00  107.00   1.0000    3.0000
omega____ theta____ kappa____ phi______ frames
    -      107.0000  -94.0000    0.0000 25

 25 omega   78.00  105.00   1.0000    3.0000
omega____ theta____ kappa____ phi______ frames
    -      107.0000   77.0000   60.0000 27

 26 omega  118.00  169.00   1.0000    3.0000
omega____ theta____ kappa____ phi______ frames
    -      107.0000   77.0000   60.0000 51

 27 omega   99.00  137.00   1.0000    3.0000
omega____ theta____ kappa____ phi______ frames
    -      107.0000  -77.0000 -180.0000 38

 28 omega   75.00  113.00   1.0000    3.0000
omega____ theta____ kappa____ phi______ frames
    -      107.0000 -125.0000 -120.0000 38

 29 omega   80.00  165.00   1.0000    3.0000
omega____ theta____ kappa____ phi______ frames
    -      107.0000   77.0000   90.0000 85

 30 omega   43.00   69.00   1.0000    3.0000
omega____ theta____ kappa____ phi______ frames
    -      107.0000  -45.0000 -180.0000 26

 31 omega   40.00   66.00   1.0000    3.0000
omega____ theta____ kappa____ phi______ frames
    -      107.0000  -77.0000 -180.0000 26

 32 omega  151.00  177.00   1.0000    3.0000
omega____ theta____ kappa____ phi______ frames
    -      107.0000   77.0000  150.0000 26

 33 omega   35.00   63.00   1.0000    3.0000
omega____ theta____ kappa____ phi______ frames
    -      107.0000  -34.0000  -33.0000 28

 34 omega   85.00  134.00   1.0000    3.0000
omega____ theta____ kappa____ phi______ frames
    -      107.0000   61.0000   30.0000 49

 35 omega   82.00  160.00   1.0000    3.0000
omega____ theta____ kappa____ phi______ frames
    -      107.0000   61.0000    0.0000 78

 36 omega   35.00   67.00   1.0000    3.0000
omega____ theta____ kappa____ phi______ frames
    -      107.0000  -30.0000   60.0000 32

 37 omega   66.00   91.00   1.0000    3.0000
omega____ theta____ kappa____ phi______ frames
    -      107.0000 -125.0000  -90.0000 25

 38 omega   36.00   61.00   1.0000    3.0000
omega____ theta____ kappa____ phi______ frames
    -      107.0000 -125.0000 -120.0000 25

 39 omega   90.00  119.00   1.0000    3.0000
omega____ theta____ kappa____ phi______ frames
    -      107.0000 -125.0000   30.0000 29

 40 omega   82.00  133.00   1.0000    3.0000
omega____ theta____ kappa____ phi______ frames
    -      107.0000   61.0000   60.0000 51

 41 omega  100.00  132.00   1.0000    3.0000
omega____ theta____ kappa____ phi______ frames
    -      107.0000   30.0000  -30.0000 32

 42 omega  153.00  178.00   1.0000    3.0000
omega____ theta____ kappa____ phi______ frames
    -      107.0000   30.0000  -30.0000 25

 43 omega   48.00   75.00   1.0000    3.0000
omega____ theta____ kappa____ phi______ frames
    -      107.0000 -125.0000   30.0000 27

 44 omega  143.00  170.00   1.0000    3.0000
omega____ theta____ kappa____ phi______ frames
    -      107.0000   77.0000    0.0000 27

 45 omega   51.00  121.00   1.0000    3.0000
omega____ theta____ kappa____ phi______ frames
    -      107.0000 -125.0000  -60.0000 70

 46 omega   77.00  102.00   1.0000    3.0000
omega____ theta____ kappa____ phi______ frames
    -      107.0000   77.0000    0.0000 25

 47 omega   82.00  129.00   1.0000    3.0000
omega____ theta____ kappa____ phi______ frames
    -      107.0000   61.0000   90.0000 47
;
_diffrn_measurement_device_type 'Xcalibur, Onyx, Nova'
_diffrn_measurement_method '\w scans'
_diffrn_orient_matrix_UB_11 0.1185827000
_diffrn_orient_matrix_UB_12 0.0736973000
_diffrn_orient_matrix_UB_13 -0.0257966000
_diffrn_orient_matrix_UB_21 0.0963025000
_diffrn_orient_matrix_UB_22 -0.0867271000
_diffrn_orient_matrix_UB_23 -0.0263565000
_diffrn_orient_matrix_UB_31 -0.0750684000
_diffrn_orient_matrix_UB_32 0.0052204000
_diffrn_orient_matrix_UB_33 -0.0743916000
_diffrn_radiation_monochromator mirror
_diffrn_radiation_type CuK\a
_diffrn_radiation_wavelength 1.54184
_diffrn_reflns_av_R_equivalents 0.0318
_diffrn_reflns_av_unetI/netI 0.0167
_diffrn_reflns_Laue_measured_fraction_full 0.998
_diffrn_reflns_Laue_measured_fraction_max 0.995
_diffrn_reflns_limit_h_max 8
_diffrn_reflns_limit_h_min -11
_diffrn_reflns_limit_k_max 16
_diffrn_reflns_limit_k_min -16
_diffrn_reflns_limit_l_max 22
_diffrn_reflns_limit_l_min -23
_diffrn_reflns_number 29665
_diffrn_reflns_point_group_measured_fraction_full 0.999
_diffrn_reflns_point_group_measured_fraction_max 0.996
_diffrn_reflns_theta_full 67.684
_diffrn_reflns_theta_max 75.863
_diffrn_reflns_theta_min 4.045
_diffrn_source 'Nova (Cu) X-ray Source'
_exptl_absorpt_coefficient_mu 0.734
_exptl_absorpt_correction_T_max 1.808
_exptl_absorpt_correction_T_min 1.013
_exptl_absorpt_correction_type gaussian
_exptl_absorpt_process_details
;
CrysAlisPro, Agilent Technologies,
Version 1.171.35.21 (release 20-01-2012 CrysAlis171 .NET)
(compiled Jan 23 2012,18:06:46)
Numerical absorption correction based on gaussian integration over
            a multifaceted crystal model
;
_exptl_crystal_colour colourless
_exptl_crystal_colour_primary colourless
_exptl_crystal_density_diffrn 1.224
_exptl_crystal_description irregular
_exptl_crystal_F_000 896
_exptl_crystal_recrystallization_method 'Grown from ethyl acetate / hexanes.'
_exptl_crystal_size_max 0.4225
_exptl_crystal_size_mid 0.2271
_exptl_crystal_size_min 0.2226
_refine_diff_density_max 0.166
_refine_diff_density_min -0.176
_refine_diff_density_rms 0.035
_refine_ls_abs_structure_details
;
 Refined as an inversion twin.
;
_refine_ls_abs_structure_Flack 0.03(16)
_refine_ls_extinction_method none
_refine_ls_goodness_of_fit_ref 1.052
_refine_ls_hydrogen_treatment constr
_refine_ls_matrix_type full
_refine_ls_number_parameters 280
_refine_ls_number_reflns 4697
_refine_ls_number_restraints 0
_refine_ls_restrained_S_all 1.052
_refine_ls_R_factor_all 0.0303
_refine_ls_R_factor_gt 0.0295
_refine_ls_shift/su_max 0.000
_refine_ls_shift/su_mean 0.000
_refine_ls_structure_factor_coef Fsqd
_refine_ls_weighting_details 'w=1/[\s^2^(Fo^2^)+(0.0441P)^2^+0.3473P] where P=(Fo^2^+2Fc^2^)/3'
_refine_ls_weighting_scheme calc
_refine_ls_wR_factor_gt 0.0755
_refine_ls_wR_factor_ref 0.0763
_reflns_Friedel_coverage 0.762
_reflns_Friedel_fraction_full 1.000
_reflns_Friedel_fraction_max 0.997
_reflns_number_gt 4590
_reflns_number_total 4697
_reflns_threshold_expression 'I > 2\s(I)'
_cod_data_source_file ol502586n_si_002.cif
_cod_data_source_block cs1927
_cod_depositor_comments 'Adding full bibliography for 1517816--1517819.cif.'
_cod_database_code 1517818
_shelxl_version_number 2014/6
_chemical_oxdiff_formula 'C22 H30 N2 O6'
_chemical_oxdiff_usercomment 'Stephanie Bryson/Carlier (SAA-VII-71)'
_shelx_space_group_comment
;
The symmetry employed for this shelxl refinement is uniquely defined
by the following loop, which should always be used as a source of
symmetry information in preference to the above space-group names.
They are only intended as comments.
;
_olex2_refinement_description
;
1. Fixed Uiso
 At 1.2 times of:
  All C(H) groups
 At 1.5 times of:
  All C(H,H,H) groups
2.a Ternary CH refined with riding coordinates:
 C2(H2), C15(H15)
2.b Aromatic/amide H refined with riding coordinates:
 C5(H5), C6(H6), C7(H7), C8(H8)
2.c Idealised Me refined as rotating group:
 C12(H12A,H12B,H12C), C13(H13A,H13B,H13C), C14(H14A,H14B,H14C), C16(H16A,H16B,
 H16C), C17(H17A,H17B,H17C), C20(H20A,H20B,H20C), C21(H21A,H21B,H21C), C22(H22A,
 H22B,H22C)
;
_olex2_exptl_crystal_mounting_method 'Mounted on nylon cryoloop with Krytox oil.'
_olex2_submission_original_sample_id SAA-VII-71
_olex2_submission_special_instructions 'No special instructions were received'

loop_
_space_group_symop_operation_xyz
'x, y, z'
'-x+1/2, -y, z+1/2'
'x+1/2, -y+1/2, -z'
'-x, y+1/2, -z+1/2'

loop_
_atom_site_label
_atom_site_type_symbol
_atom_site_fract_x
_atom_site_fract_y
_atom_site_fract_z
_atom_site_U_iso_or_equiv
_atom_site_adp_type
_atom_site_occupancy
_atom_site_site_symmetry_order
_atom_site_calc_flag
_atom_site_refinement_flags_posn
O1 O 0.95889(13) 0.33377(9) 0.29483(7) 0.0302(3) Uani 1 1 d .
O2 O 0.72578(13) 0.39240(9) 0.28300(7) 0.0272(3) Uani 1 1 d .
O3 O 0.69066(13) 0.57989(9) 0.31629(6) 0.0277(3) Uani 1 1 d .
O4 O 0.60665(13) 0.53201(9) 0.52256(7) 0.0317(3) Uani 1 1 d .
O5 O 0.76159(13) 0.40528(9) 0.54737(7) 0.0315(3) Uani 1 1 d .
O6 O 1.03469(14) 0.47490(11) 0.55465(7) 0.0370(3) Uani 1 1 d .
N1 N 0.89859(14) 0.48581(10) 0.33917(7) 0.0227(3) Uani 1 1 d .
N2 N 0.84717(14) 0.53357(10) 0.48317(7) 0.0222(3) Uani 1 1 d .
C1 C 0.79278(17) 0.56002(11) 0.35500(8) 0.0217(3) Uani 1 1 d .
C2 C 0.81203(17) 0.60935(11) 0.42874(8) 0.0214(3) Uani 1 1 d .
H2 H 0.7113 0.6338 0.4419 0.026 Uiso 1 1 calc R
C3 C 0.99303(18) 0.50158(12) 0.49577(9) 0.0257(3) Uani 1 1 d .
C4 C 1.09492(17) 0.50524(11) 0.43280(9) 0.0229(3) Uani 1 1 d .
C5 C 1.24611(18) 0.51423(12) 0.44884(9) 0.0262(3) Uani 1 1 d .
H5 H 1.2770 0.5184 0.4977 0.031 Uiso 1 1 calc R
C6 C 1.35029(19) 0.51704(12) 0.39451(10) 0.0288(3) Uani 1 1 d .
H6 H 1.4523 0.5227 0.4059 0.035 Uiso 1 1 calc R
C7 C 1.30511(18) 0.51155(12) 0.32294(10) 0.0282(3) Uani 1 1 d .
H7 H 1.3765 0.5140 0.2854 0.034 Uiso 1 1 calc R
C8 C 1.15628(18) 0.50248(12) 0.30606(9) 0.0258(3) Uani 1 1 d .
H8 H 1.1262 0.4990 0.2571 0.031 Uiso 1 1 calc R
C9 C 1.05091(17) 0.49842(11) 0.36079(9) 0.0227(3) Uani 1 1 d .
C10 C 0.86593(17) 0.39666(12) 0.30286(8) 0.0229(3) Uani 1 1 d .
C11 C 0.66916(19) 0.29893(12) 0.25071(9) 0.0278(3) Uani 1 1 d .
C12 C 0.6717(2) 0.21877(13) 0.30778(10) 0.0332(4) Uani 1 1 d .
H12A H 0.7739 0.1975 0.3160 0.050 Uiso 1 1 calc GR
H12B H 0.6127 0.1623 0.2915 0.050 Uiso 1 1 calc GR
H12C H 0.6303 0.2447 0.3528 0.050 Uiso 1 1 calc GR
C13 C 0.7568(2) 0.27317(14) 0.18354(10) 0.0326(4) Uani 1 1 d .
H13A H 0.7679 0.3323 0.1535 0.049 Uiso 1 1 calc GR
H13B H 0.7046 0.2219 0.1563 0.049 Uiso 1 1 calc GR
H13C H 0.8547 0.2487 0.1975 0.049 Uiso 1 1 calc GR
C14 C 0.5114(2) 0.32654(15) 0.23068(12) 0.0381(4) Uani 1 1 d .
H14A H 0.4568 0.3448 0.2743 0.057 Uiso 1 1 calc GR
H14B H 0.4632 0.2700 0.2075 0.057 Uiso 1 1 calc GR
H14C H 0.5127 0.3827 0.1973 0.057 Uiso 1 1 calc GR
C15 C 0.91148(17) 0.70215(12) 0.43008(9) 0.0236(3) Uani 1 1 d .
H15 H 1.0137 0.6834 0.4149 0.028 Uiso 1 1 calc R
C16 C 0.9163(2) 0.74385(14) 0.50638(10) 0.0326(4) Uani 1 1 d .
H16A H 0.8155 0.7581 0.5227 0.049 Uiso 1 1 calc GR
H16B H 0.9746 0.8049 0.5067 0.049 Uiso 1 1 calc GR
H16C H 0.9617 0.6953 0.5388 0.049 Uiso 1 1 calc GR
C17 C 0.8508(2) 0.77968(12) 0.37779(10) 0.0298(4) Uani 1 1 d .
H17A H 0.8519 0.7530 0.3287 0.045 Uiso 1 1 calc GR
H17B H 0.9124 0.8392 0.3799 0.045 Uiso 1 1 calc GR
H17C H 0.7492 0.7965 0.3913 0.045 Uiso 1 1 calc GR
C18 C 0.72597(17) 0.49215(12) 0.52057(8) 0.0228(3) Uani 1 1 d .
C19 C 0.65579(18) 0.34646(12) 0.59122(9) 0.0266(3) Uani 1 1 d .
C20 C 0.7530(2) 0.26285(17) 0.61765(15) 0.0505(6) Uani 1 1 d .
H20A H 0.7911 0.2257 0.5763 0.076 Uiso 1 1 calc GR
H20B H 0.6949 0.2186 0.6485 0.076 Uiso 1 1 calc GR
H20C H 0.8357 0.2901 0.6453 0.076 Uiso 1 1 calc GR
C21 C 0.5325(2) 0.31023(16) 0.54345(11) 0.0413(5) Uani 1 1 d .
H21A H 0.4736 0.3667 0.5270 0.062 Uiso 1 1 calc GR
H21B H 0.4695 0.2646 0.5706 0.062 Uiso 1 1 calc GR
H21C H 0.5744 0.2759 0.5017 0.062 Uiso 1 1 calc GR
C22 C 0.6006(2) 0.40713(16) 0.65449(10) 0.0392(4) Uani 1 1 d .
H22A H 0.6850 0.4363 0.6799 0.059 Uiso 1 1 calc GR
H22B H 0.5454 0.3644 0.6876 0.059 Uiso 1 1 calc GR
H22C H 0.5359 0.4599 0.6369 0.059 Uiso 1 1 calc GR

loop_
_atom_site_aniso_label
_atom_site_aniso_U_11
_atom_site_aniso_U_22
_atom_site_aniso_U_33
_atom_site_aniso_U_23
_atom_site_aniso_U_13
_atom_site_aniso_U_12
O1 0.0271(6) 0.0259(6) 0.0376(6) -0.0054(5) -0.0044(5) 0.0056(5)
O2 0.0229(5) 0.0250(6) 0.0336(6) -0.0086(5) -0.0046(5) 0.0029(4)
O3 0.0256(6) 0.0268(6) 0.0308(6) -0.0012(5) -0.0071(5) 0.0047(5)
O4 0.0244(6) 0.0313(6) 0.0393(6) 0.0100(5) 0.0072(5) 0.0035(5)
O5 0.0259(6) 0.0263(6) 0.0424(7) 0.0104(5) 0.0117(5) 0.0024(5)
O6 0.0289(6) 0.0534(8) 0.0286(6) 0.0123(6) -0.0045(5) -0.0017(6)
N1 0.0196(6) 0.0241(7) 0.0243(6) -0.0023(5) -0.0022(5) 0.0026(5)
N2 0.0196(6) 0.0240(6) 0.0229(6) 0.0029(5) 0.0021(5) -0.0016(5)
C1 0.0204(7) 0.0201(7) 0.0247(7) 0.0013(6) 0.0012(6) -0.0009(6)
C2 0.0207(7) 0.0211(7) 0.0225(7) 0.0001(6) 0.0010(6) 0.0002(6)
C3 0.0233(7) 0.0270(7) 0.0266(7) 0.0038(6) -0.0024(6) -0.0013(6)
C4 0.0206(7) 0.0207(7) 0.0273(7) 0.0018(6) -0.0010(6) 0.0006(6)
C5 0.0219(7) 0.0242(7) 0.0325(8) 0.0014(7) -0.0037(6) 0.0003(6)
C6 0.0203(7) 0.0237(8) 0.0424(9) 0.0025(7) -0.0009(7) 0.0009(6)
C7 0.0250(8) 0.0226(7) 0.0370(8) 0.0030(7) 0.0068(7) 0.0022(6)
C8 0.0256(7) 0.0224(7) 0.0293(7) 0.0006(6) 0.0024(6) 0.0027(6)
C9 0.0199(7) 0.0198(7) 0.0283(7) 0.0010(6) -0.0009(6) 0.0018(6)
C10 0.0237(7) 0.0235(7) 0.0217(7) -0.0014(6) -0.0009(6) 0.0012(6)
C11 0.0267(8) 0.0256(8) 0.0310(8) -0.0086(6) -0.0037(7) 0.0003(7)
C12 0.0338(9) 0.0312(9) 0.0345(9) -0.0046(7) 0.0018(7) -0.0023(7)
C13 0.0391(10) 0.0312(8) 0.0273(8) -0.0064(7) -0.0016(7) -0.0018(7)
C14 0.0306(9) 0.0321(9) 0.0517(11) -0.0097(8) -0.0120(8) 0.0009(7)
C15 0.0222(7) 0.0221(7) 0.0265(7) 0.0008(6) 0.0013(6) -0.0018(6)
C16 0.0384(9) 0.0301(8) 0.0294(8) -0.0053(7) -0.0021(7) -0.0043(7)
C17 0.0301(8) 0.0246(8) 0.0348(9) 0.0047(6) 0.0001(7) -0.0018(7)
C18 0.0230(7) 0.0238(7) 0.0215(7) 0.0007(6) 0.0018(5) -0.0012(6)
C19 0.0235(7) 0.0256(7) 0.0307(8) 0.0073(6) 0.0064(6) -0.0027(6)
C20 0.0333(10) 0.0393(11) 0.0790(16) 0.0315(11) 0.0138(10) 0.0058(9)
C21 0.0470(11) 0.0437(11) 0.0331(9) 0.0052(8) -0.0040(8) -0.0167(9)
C22 0.0509(11) 0.0386(10) 0.0283(8) 0.0011(7) 0.0095(8) -0.0106(9)

loop_
_atom_type_symbol
_atom_type_description
_atom_type_scat_dispersion_real
_atom_type_scat_dispersion_imag
_atom_type_scat_source
C C 0.0181 0.0091 'International Tables Vol C Tables 4.2.6.8 and 6.1.1.4'
H H 0.0000 0.0000 'International Tables Vol C Tables 4.2.6.8 and 6.1.1.4'
N N 0.0311 0.0180 'International Tables Vol C Tables 4.2.6.8 and 6.1.1.4'
O O 0.0492 0.0322 'International Tables Vol C Tables 4.2.6.8 and 6.1.1.4'

loop_
_exptl_crystal_face_index_h
_exptl_crystal_face_index_k
_exptl_crystal_face_index_l
_exptl_crystal_face_perp_dist
_exptl_oxdiff_crystal_face_indexfrac_h
_exptl_oxdiff_crystal_face_indexfrac_k
_exptl_oxdiff_crystal_face_indexfrac_l
_exptl_oxdiff_crystal_face_x
_exptl_oxdiff_crystal_face_y
_exptl_oxdiff_crystal_face_z
0 0 1 0.1136 0.0000 -0.0000 1.0000 -0.0258 -0.0264 -0.0744
0 0 -1 0.1136 -0.0000 0.0000 -1.0000 0.0258 0.0264 0.0744
2 3 0 0.0926 2.0000 3.0000 0.0000 0.4583 -0.0676 -0.1345
0 1 0 0.1791 -0.0000 1.0000 -0.0000 0.0737 -0.0867 0.0052
-5 3 5 0.1109 -5.0000 3.0000 5.0000 -0.5008 -0.8735 0.0190
-2 0 1 0.0776 -2.0000 -0.0000 1.0000 -0.2630 -0.2190 0.0757
0 -4 3 0.0502 0.0000 -4.0000 3.0000 -0.3722 0.2678 -0.2441
0 -2 -3 0.1040 -0.0000 -2.0000 -3.0000 -0.0700 0.2525 0.2127

loop_
_geom_angle_atom_site_label_1
_geom_angle_atom_site_label_2
_geom_angle_atom_site_label_3
_geom_angle
C10 O2 C11 118.62(12)
C18 O5 C19 121.77(13)
C1 N1 C9 120.20(13)
C10 N1 C1 124.17(13)
C10 N1 C9 115.63(13)
C3 N2 C2 121.97(12)
C3 N2 C18 121.61(13)
C18 N2 C2 116.39(12)
O3 C1 N1 123.67(14)
O3 C1 C2 121.60(14)
N1 C1 C2 114.61(13)
N2 C2 C1 109.47(12)
N2 C2 C15 115.37(12)
C1 C2 C15 115.75(13)
O6 C3 N2 122.21(15)
O6 C3 C4 121.65(15)
N2 C3 C4 116.11(13)
C5 C4 C3 116.09(15)
C9 C4 C3 124.84(14)
C9 C4 C5 119.05(15)
C6 C5 C4 120.85(16)
C5 C6 C7 119.63(15)
C8 C7 C6 120.34(15)
C7 C8 C9 120.20(16)
C4 C9 N1 123.02(14)
C8 C9 N1 117.07(14)
C8 C9 C4 119.91(14)
O1 C10 O2 127.18(15)
O1 C10 N1 121.01(14)
O2 C10 N1 111.77(13)
O2 C11 C12 108.71(13)
O2 C11 C13 110.19(14)
O2 C11 C14 102.27(13)
C12 C11 C13 113.65(15)
C12 C11 C14 111.13(15)
C13 C11 C14 110.27(15)
C16 C15 C2 109.39(13)
C16 C15 C17 110.19(14)
C17 C15 C2 109.71(13)
O4 C18 O5 127.32(15)
O4 C18 N2 122.14(15)
O5 C18 N2 110.43(13)
O5 C19 C20 101.70(13)
O5 C19 C21 109.21(14)
O5 C19 C22 110.23(14)
C20 C19 C22 110.16(17)
C21 C19 C20 112.19(17)
C21 C19 C22 112.79(16)

loop_
_geom_bond_atom_site_label_1
_geom_bond_atom_site_label_2
_geom_bond_distance
O1 C10 1.206(2)
O2 C10 1.322(2)
O2 C11 1.4898(19)
O3 C1 1.201(2)
O4 C18 1.208(2)
O5 C18 1.316(2)
O5 C19 1.4871(18)
O6 C3 1.211(2)
N1 C1 1.418(2)
N1 C9 1.446(2)
N1 C10 1.412(2)
N2 C2 1.4735(19)
N2 C3 1.409(2)
N2 C18 1.414(2)
C1 C2 1.532(2)
C2 C15 1.545(2)
C3 C4 1.489(2)
C4 C5 1.406(2)
C4 C9 1.397(2)
C5 C6 1.381(2)
C6 C7 1.391(3)
C7 C8 1.388(2)
C8 C9 1.394(2)
C11 C12 1.516(3)
C11 C13 1.518(2)
C11 C14 1.522(2)
C15 C16 1.524(2)
C15 C17 1.530(2)
C19 C20 1.514(3)
C19 C21 1.507(3)
C19 C22 1.517(3)
